data_2210221
loop_
_publ_author_name
'Aghabozorg, Hossein'
'Ghasemikhah, Pouya'
'Ghadermazi, Mohammad'
'Attar Gharamaleki, Jafar'
'Sheshmani, Shabnam'

_publ_section_title
;
 Piperazinium bis(pyridine-2,6-dicarboxylato)mercurate(II) hexahydrate
;
_journal_coeditor_code FI2005
_journal_issue 9
_journal_name_full 'Acta Crystallographica Section E'
_journal_page_first m2269
_journal_page_last m2271
_journal_paper_doi 10.1107/S1600536806032211
_journal_volume 62
_journal_year 2006
_chemical_formula_iupac '(C4 H12 N2) [Hg (C7 H3 N1 O4)2], 6H2 O'
_chemical_formula_moiety 'C4 H12 N2 2+ C14 H6 Hg N2 O8 2-, 6H2 O'
_chemical_formula_sum 'C18 H30 Hg N4 O14'
_chemical_formula_weight 727.05
_chemical_name_systematic
;
Piperazinium bis(pyridine-2,6-dicarboxylato)mercurate(II) hexahydrate
;
_space_group_IT_number 60
_symmetry_cell_setting orthorhombic
_symmetry_space_group_name_Hall '-P 2n 2ab'
_symmetry_space_group_name_H-M 'P b c n'
_atom_sites_solution_hydrogens geom
_atom_sites_solution_primary direct
_atom_sites_solution_secondary difmap
_audit_creation_method SHELXL-97
_cell_angle_alpha 90.00
_cell_angle_beta 90.00
_cell_angle_gamma 90.00
_cell_formula_units_Z 4
_cell_length_a 13.444(7)
_cell_length_b 8.377(4)
_cell_length_c 22.512(13)
_cell_measurement_reflns_used 999
_cell_measurement_temperature 120(2)
_cell_measurement_theta_max 27
_cell_measurement_theta_min 3
_cell_volume 2535(2)
_computing_cell_refinement SMART
_computing_data_collection 'SMART (Bruker, 1998)'
_computing_data_reduction 'SAINT-Plus (Bruker, 1998)'
_computing_molecular_graphics SHELXTL
_computing_publication_material SHELXTL
_computing_structure_refinement SHELXTL
_computing_structure_solution 'SHELXTL (Sheldrick, 1998)'
_diffrn_ambient_temperature 120(2)
_diffrn_measured_fraction_theta_full 0.984
_diffrn_measured_fraction_theta_max 0.984
_diffrn_measurement_device_type 'Bruker SMART 1000 CCD area-detector'
_diffrn_measurement_method '\f and \w'
_diffrn_radiation_monochromator graphite
_diffrn_radiation_source 'fine-focus sealed tube'
_diffrn_radiation_type MoK\a
_diffrn_radiation_wavelength 0.71073
_diffrn_reflns_av_R_equivalents 0.0454
_diffrn_reflns_av_sigmaI/netI 0.0323
_diffrn_reflns_limit_h_max 14
_diffrn_reflns_limit_h_min -17
_diffrn_reflns_limit_k_max 10
_diffrn_reflns_limit_k_min -10
_diffrn_reflns_limit_l_max 28
_diffrn_reflns_limit_l_min -28
_diffrn_reflns_number 16680
_diffrn_reflns_theta_full 27.00
_diffrn_reflns_theta_max 27.00
_diffrn_reflns_theta_min 2.36
_diffrn_standards_number 0
_exptl_absorpt_coefficient_mu 6.146
_exptl_absorpt_correction_T_max 0.427
_exptl_absorpt_correction_T_min 0.303
_exptl_absorpt_correction_type multi-scan
_exptl_absorpt_process_details '(SADABS; Sheldrick, 1998)'
_exptl_crystal_colour colourless
_exptl_crystal_density_diffrn 1.905
_exptl_crystal_density_method 'not measured'
_exptl_crystal_description prism
_exptl_crystal_F_000 1432
_exptl_crystal_size_max 0.19
_exptl_crystal_size_mid 0.16
_exptl_crystal_size_min 0.14
_refine_diff_density_max 2.657
_refine_diff_density_min -1.187
_refine_ls_extinction_method none
_refine_ls_goodness_of_fit_ref 0.971
_refine_ls_hydrogen_treatment constr
_refine_ls_matrix_type full
_refine_ls_number_parameters 168
_refine_ls_number_reflns 2731
_refine_ls_number_restraints 0
_refine_ls_restrained_S_all 0.971
_refine_ls_R_factor_all 0.0443
_refine_ls_R_factor_gt 0.0240
_refine_ls_shift/su_max 0.000
_refine_ls_shift/su_mean 0.000
_refine_ls_structure_factor_coef Fsqd
_refine_ls_weighting_details 'calc w=1/[\s^2^(Fo^2^)+(0.0328P)^2^] where P=(Fo^2^+2Fc^2^)/3'
_refine_ls_weighting_scheme calc
_refine_ls_wR_factor_gt 0.0553
_refine_ls_wR_factor_ref 0.0617
_reflns_number_gt 1739
_reflns_number_total 2731
_reflns_threshold_expression I>2\s(I)
_cod_data_source_file fi2005.cif
_cod_data_source_block I
_cod_database_code 2210221
_cod_database_fobs_code 2210221

loop_
_symmetry_equiv_pos_as_xyz
'x, y, z'
'-x+1/2, -y+1/2, z+1/2'
'-x, y, -z+1/2'
'x+1/2, -y+1/2, -z'
'-x, -y, -z'
'x-1/2, y-1/2, -z-1/2'
'x, -y, z-1/2'
'-x-1/2, y-1/2, z'

loop_
_atom_site_type_symbol
_atom_site_label
_atom_site_fract_x
_atom_site_fract_y
_atom_site_fract_z
_atom_site_U_iso_or_equiv
_atom_site_adp_type
_atom_site_calc_flag
_atom_site_refinement_flags
_atom_site_occupancy
Hg Hg1 0.5000 0.72351(2) 0.2500 0.02021(8) Uani d S 1
O O1 0.34504(19) 0.4607(3) 0.39279(11) 0.0265(6) Uani d . 1
O O2 0.4688(2) 0.5437(3) 0.33497(12) 0.0296(7) Uani d . 1
O O3 0.4172(2) 0.9091(3) 0.18068(12) 0.0309(7) Uani d . 1
O O4 0.2664(2) 0.9466(3) 0.14124(11) 0.0310(7) Uani d . 1
N N1 0.3387(3) 0.7123(4) 0.26561(14) 0.0202(7) Uani d . 1
C C1 0.3031(3) 0.6258(4) 0.31094(15) 0.0205(8) Uani d . 1
C C2 0.2013(3) 0.6166(5) 0.32082(16) 0.0245(8) Uani d . 1
H H2A 0.1763 0.5583 0.3538 0.029 Uiso calc R 1
C C3 0.1367(3) 0.6925(5) 0.28248(17) 0.0276(9) Uani d . 1
H H3A 0.0669 0.6849 0.2881 0.033 Uiso calc R 1
C C4 0.1760(3) 0.7809(5) 0.23513(18) 0.0269(10) Uani d . 1
H H4A 0.1328 0.8339 0.2082 0.032 Uiso calc R 1
C C5 0.2770(3) 0.7904(4) 0.22783(17) 0.0215(9) Uani d . 1
C C6 0.3786(3) 0.5369(5) 0.34932(16) 0.0253(9) Uani d . 1
C C7 0.3248(3) 0.8894(4) 0.17902(16) 0.0253(9) Uani d . 1
N N1S 0.4947(2) 0.6331(3) 0.53959(12) 0.0200(6) Uani d . 1
H H1SC 0.5441 0.6072 0.5661 0.024 Uiso d R 1
H H1SD 0.4670 0.7283 0.5514 0.024 Uiso d R 1
C C1S 0.4169(3) 0.5063(4) 0.54052(17) 0.0239(8) Uani d . 1
H H1SE 0.3617 0.5362 0.5136 0.029 Uiso calc R 1
H H1SF 0.3896 0.4957 0.5812 0.029 Uiso calc R 1
C C2S 0.5387(3) 0.6523(5) 0.47921(16) 0.0244(8) Uani d . 1
H H2SC 0.5911 0.7353 0.4801 0.029 Uiso calc R 1
H H2SD 0.4866 0.6863 0.4508 0.029 Uiso calc R 1
O O1S 0.2943(2) 1.1970(3) 0.06515(12) 0.0361(7) Uani d . 1
H H1SB 0.2697 1.2685 0.0853 0.043 Uiso d R 1
H H1SA 0.2935 1.1143 0.0846 0.043 Uiso d R 1
O O2S 0.3325(2) 1.1386(3) -0.05314(12) 0.0400(8) Uani d . 1
H H2SB 0.3320 1.1593 -0.0175 0.048 Uiso d R 1
H H2SA 0.2824 1.1028 -0.0690 0.048 Uiso d R 1
O O3S 0.4956(2) 0.9449(3) -0.07949(13) 0.0357(7) Uani d . 1
H H3SB 0.5095 0.9881 -0.1111 0.043 Uiso d R 1
H H3SA 0.4491 1.0019 -0.0692 0.043 Uiso d R 1

loop_
_atom_site_aniso_label
_atom_site_aniso_U_11
_atom_site_aniso_U_22
_atom_site_aniso_U_33
_atom_site_aniso_U_12
_atom_site_aniso_U_13
_atom_site_aniso_U_23
Hg1 0.01594(11) 0.02334(11) 0.02136(11) 0.000 0.00087(10) 0.000
O1 0.0228(15) 0.0294(15) 0.0272(14) -0.0016(12) -0.0030(12) 0.0073(12)
O2 0.0217(15) 0.0362(17) 0.0308(15) 0.0016(12) 0.0005(12) 0.0096(13)
O3 0.0217(17) 0.0386(17) 0.0323(15) 0.0015(13) 0.0010(13) 0.0114(13)
O4 0.0342(18) 0.0293(16) 0.0296(14) -0.0020(13) -0.0100(13) 0.0096(12)
N1 0.0142(17) 0.0179(16) 0.0285(17) -0.0003(13) 0.0006(13) -0.0030(11)
C1 0.022(2) 0.0195(19) 0.0204(17) 0.0005(16) 0.0013(16) -0.0019(14)
C2 0.023(2) 0.027(2) 0.0234(18) -0.0018(17) -0.0002(17) 0.0011(16)
C3 0.021(2) 0.034(2) 0.028(2) 0.0016(18) 0.0018(18) -0.0040(18)
C4 0.025(2) 0.021(2) 0.035(2) 0.0030(17) -0.0086(18) -0.0003(15)
C5 0.023(2) 0.019(2) 0.0231(16) 0.0012(16) -0.0010(17) -0.0026(15)
C6 0.028(2) 0.025(2) 0.0229(19) -0.0024(17) -0.0026(18) -0.0026(16)
C7 0.032(2) 0.0189(19) 0.0255(19) 0.0026(18) 0.0002(19) -0.0031(15)
N1S 0.0232(17) 0.0166(15) 0.0204(13) 0.0052(16) -0.0032(15) -0.0022(10)
C1S 0.019(2) 0.028(2) 0.0243(18) 0.0005(17) 0.0022(17) 0.0008(15)
C2S 0.026(2) 0.022(2) 0.0253(19) -0.0023(17) 0.0020(17) 0.0010(16)
O1S 0.050(2) 0.0247(16) 0.0337(15) 0.0008(14) 0.0086(15) 0.0020(12)
O2S 0.0261(17) 0.055(2) 0.0385(16) -0.0048(15) -0.0005(14) -0.0135(15)
O3S 0.0412(19) 0.0246(14) 0.0412(16) 0.0086(15) 0.0106(15) 0.0110(12)

loop_
_atom_type_symbol
_atom_type_description
_atom_type_scat_dispersion_real
_atom_type_scat_dispersion_imag
_atom_type_scat_source
C C 0.0033 0.0016 'International Tables Vol C Tables 4.2.6.8 and 6.1.1.4'
H H 0.0000 0.0000 'International Tables Vol C Tables 4.2.6.8 and 6.1.1.4'
N N 0.0061 0.0033 'International Tables Vol C Tables 4.2.6.8 and 6.1.1.4'
O O 0.0106 0.0060 'International Tables Vol C Tables 4.2.6.8 and 6.1.1.4'
Hg Hg -2.3894 9.2266 'International Tables Vol C Tables 4.2.6.8 and 6.1.1.4'

loop_
_geom_angle_atom_site_label_1
_geom_angle_atom_site_label_2
_geom_angle_atom_site_label_3
_geom_angle_site_symmetry_1
_geom_angle_site_symmetry_3
_geom_angle
_geom_angle_publ_flag
N1 Hg1 N1 . 3_655 175.08(16) yes
N1 Hg1 O3 . 3_655 111.75(10) ?
N1 Hg1 O3 3_655 3_655 71.55(10) ?
N1 Hg1 O3 . . 71.55(10) yes
N1 Hg1 O3 3_655 . 111.75(10) yes
O3 Hg1 O3 3_655 . 101.90(14) yes
N1 Hg1 O2 . . 71.51(10) yes
N1 Hg1 O2 3_655 . 105.36(10) yes
O3 Hg1 O2 3_655 . 88.33(10) ?
O3 Hg1 O2 . . 142.87(9) yes
N1 Hg1 O2 . 3_655 105.36(10) ?
N1 Hg1 O2 3_655 3_655 71.51(10) ?
O3 Hg1 O2 3_655 3_655 142.87(9) ?
O3 Hg1 O2 . 3_655 88.33(10) yes
O2 Hg1 O2 . 3_655 104.86(14) yes
C6 O2 Hg1 . . 113.0(2) ?
C7 O3 Hg1 . . 112.5(2) ?
C1 N1 C5 . . 121.3(4) ?
C1 N1 Hg1 . . 119.8(3) ?
C5 N1 Hg1 . . 118.8(3) ?
N1 C1 C2 . . 120.3(3) ?
N1 C1 C6 . . 117.2(3) ?
C2 C1 C6 . . 122.5(3) ?
C3 C2 C1 . . 119.6(4) ?
C3 C2 H2A . . 120.2 ?
C1 C2 H2A . . 120.2 ?
C2 C3 C4 . . 118.8(4) ?
C2 C3 H3A . . 120.6 ?
C4 C3 H3A . . 120.6 ?
C5 C4 C3 . . 119.7(4) ?
C5 C4 H4A . . 120.1 ?
C3 C4 H4A . . 120.1 ?
N1 C5 C4 . . 120.2(4) ?
N1 C5 C7 . . 117.3(4) ?
C4 C5 C7 . . 122.5(4) ?
O1 C6 O2 . . 124.9(4) yes
O1 C6 C1 . . 116.8(4) yes
O2 C6 C1 . . 118.3(3) yes
O4 C7 O3 . . 126.2(4) yes
O4 C7 C5 . . 115.8(4) yes
O3 C7 C5 . . 118.0(3) yes
C1S N1S C2S . . 111.6(3) ?
C1S N1S H1SC . . 109.3 ?
C2S N1S H1SC . . 109.3 ?
C1S N1S H1SD . . 109.3 ?
C2S N1S H1SD . . 109.3 ?
H1SC N1S H1SD . . 108.0 ?
N1S C1S C2S . 5_666 110.0(3) ?
N1S C1S H1SE . . 109.7 ?
C2S C1S H1SE 5_666 . 109.7 ?
N1S C1S H1SF . . 109.7 ?
C2S C1S H1SF 5_666 . 109.7 ?
H1SE C1S H1SF . . 108.2 ?
N1S C2S C1S . 5_666 109.1(3) ?
N1S C2S H2SC . . 109.9 ?
C1S C2S H2SC 5_666 . 109.9 ?
N1S C2S H2SD . . 109.9 ?
C1S C2S H2SD 5_666 . 109.9 ?
H2SC C2S H2SD . . 108.3 ?
H1SB O1S H1SA . . 108.5 ?
H2SB O2S H2SA . . 119.7 ?
H3SB O3S H3SA . . 99.4 ?

loop_
_geom_bond_atom_site_label_1
_geom_bond_atom_site_label_2
_geom_bond_site_symmetry_2
_geom_bond_distance
_geom_bond_publ_flag
Hg1 N1 . 2.198(4) yes
Hg1 N1 3_655 2.198(4) ?
Hg1 O3 3_655 2.468(3) ?
Hg1 O2 . 2.471(3) yes
Hg1 O3 . 2.468(3) yes
Hg1 O2 3_655 2.471(3) ?
O1 C6 . 1.252(4) yes
O2 C6 . 1.257(5) yes
O3 C7 . 1.254(5) yes
O4 C7 . 1.253(4) yes
N1 C1 . 1.340(4) ?
N1 C5 . 1.356(5) ?
C1 C2 . 1.388(5) ?
C1 C6 . 1.527(5) ?
C2 C3 . 1.380(5) ?
C2 H2A . 0.9500 ?
C3 C4 . 1.401(6) ?
C3 H3A . 0.9500 ?
C4 C5 . 1.370(6) ?
C4 H4A . 0.9500 ?
C5 C7 . 1.519(5) ?
N1S C1S . 1.491(4) ?
N1S C2S . 1.491(5) ?
N1S H1SC . 0.9200 ?
N1S H1SD . 0.9200 ?
C1S C2S 5_666 1.523(5) ?
C1S H1SE . 0.9900 ?
C1S H1SF . 0.9900 ?
C2S C1S 5_666 1.523(5) ?
C2S H2SC . 0.9900 ?
C2S H2SD . 0.9900 ?
O1S H1SB . 0.8201 ?
O1S H1SA . 0.8198 ?
O2S H2SB . 0.8199 ?
O2S H2SA . 0.8200 ?
O3S H3SB . 0.8200 ?
O3S H3SA . 0.8200 ?

loop_
_geom_hbond_atom_site_label_D
_geom_hbond_atom_site_label_H
_geom_hbond_atom_site_label_A
_geom_hbond_site_symmetry_A
_geom_hbond_distance_DH
_geom_hbond_distance_HA
_geom_hbond_distance_DA
_geom_hbond_angle_DHA
_geom_hbond_publ_flag
N1S H1SC O1 5_666 0.92 1.84 2.753(4) 169 yes
N1S H1SD O3S 3_655 0.92 1.99 2.765(4) 141 yes
O1S H1SB O4 8_665 0.82 2.01 2.823(4) 170 yes
O1S H1SA O4 1_555 0.82 1.93 2.734(4) 166 yes
O2S H2SB O1S 1_555 0.82 1.95 2.756(4) 165 yes
O2S H2SA O1 2_564 0.82 1.99 2.805(4) 174 yes
O3S H3SB O3 5_675 0.82 2.04 2.839(4) 164 yes
O3S H3SA O2S 1_555 0.82 1.97 2.792(4) 174 yes

loop_
_geom_torsion_atom_site_label_1
_geom_torsion_atom_site_label_2
_geom_torsion_atom_site_label_3
_geom_torsion_atom_site_label_4
_geom_torsion_site_symmetry_1
_geom_torsion_site_symmetry_4
_geom_torsion
_geom_torsion_publ_flag
N1 Hg1 O2 C6 . . -3.7(3) yes
N1 Hg1 O2 C6 3_655 . -179.8(3) ?
O3 Hg1 O2 C6 3_655 . 109.9(3) ?
O3 Hg1 O2 C6 . . 2.2(3) ?
O2 Hg1 O2 C6 3_655 . -105.3(3) ?
N1 Hg1 O3 C7 . . -12.1(3) yes
N1 Hg1 O3 C7 3_655 . 164.0(3) ?
O3 Hg1 O3 C7 3_655 . -121.3(3) ?
O2 Hg1 O3 C7 . . -18.0(3) ?
O2 Hg1 O3 C7 3_655 . 94.7(3) ?
O3 Hg1 N1 C1 3_655 . -78.2(3) ?
O3 Hg1 N1 C1 . . -174.0(3) ?
O2 Hg1 N1 C1 . . 2.2(2) ?
O2 Hg1 N1 C1 3_655 . 103.1(3) ?
O3 Hg1 N1 C5 3_655 . 103.5(3) ?
O3 Hg1 N1 C5 . . 7.7(3) ?
O2 Hg1 N1 C5 . . -176.1(3) ?
O2 Hg1 N1 C5 3_655 . -75.2(3) ?
C5 N1 C1 C2 . . -1.1(5) ?
Hg1 N1 C1 C2 . . -179.3(3) ?
C5 N1 C1 C6 . . 177.5(3) ?
Hg1 N1 C1 C6 . . -0.8(4) ?
N1 C1 C2 C3 . . 2.2(6) ?
C6 C1 C2 C3 . . -176.3(3) ?
C1 C2 C3 C4 . . -1.6(6) ?
C2 C3 C4 C5 . . -0.1(6) ?
C1 N1 C5 C4 . . -0.6(6) ?
Hg1 N1 C5 C4 . . 177.6(3) ?
C1 N1 C5 C7 . . 178.1(3) ?
Hg1 N1 C5 C7 . . -3.6(4) ?
C3 C4 C5 N1 . . 1.2(6) ?
C3 C4 C5 C7 . . -177.5(3) ?
Hg1 O2 C6 O1 . . -176.1(3) yes
Hg1 O2 C6 C1 . . 4.7(4) ?
N1 C1 C6 O1 . . 177.7(3) ?
C2 C1 C6 O1 . . -3.8(5) ?
N1 C1 C6 O2 . . -3.0(5) ?
C2 C1 C6 O2 . . 175.5(4) ?
Hg1 O3 C7 O4 . . -167.1(3) yes
Hg1 O3 C7 C5 . . 14.4(4) ?
N1 C5 C7 O4 . . 172.9(3) ?
C4 C5 C7 O4 . . -8.4(5) ?
N1 C5 C7 O3 . . -8.5(5) ?
C4 C5 C7 O3 . . 170.3(4) ?
C2S N1S C1S C2S . 5_666 58.7(4) ?
C1S N1S C2S C1S . 5_666 -58.2(4) ?
